data_1576456
loop_
_publ_author_name
'Radovi&#x107;, Aleksa'
'Healy, Maria C.'
'Datta, Arnadeep'
'Das, Deborshee'
'Cai, Likun'
'Diaz, Steven'
'Gogoi, Achyut Ranjan'
'Wolford, Nikki J.'
'Carpenter, Stephanie H.'
'Brenessel, William W.'
'McCamant, David'
'Gutierrez, Osvaldo'
'Neidig, Michael L.'

_publ_section_title
;
 Iron tris-mesityl: a homoleptic iron(ii) ferrate species for directed C-H
 activation.
;
_journal_issue 14
_journal_name_full 'Chemical science'
_journal_page_first 7002
_journal_page_last 7009
_journal_paper_doi 10.1039/d5sc08832a
_journal_volume 17
_journal_year 2026
_chemical_formula_moiety 'C27 H33 Fe, C20 H40 Br Mg O5'
_chemical_formula_sum 'C47 H73 Br Fe Mg O5'
_chemical_formula_weight 878.12
_chemical_name_systematic 012mch25
_chemical_properties_physical Air-sensitive,Moisture-sensitive,Oxygen-sensitive
_space_group_crystal_system monoclinic
_space_group_IT_number 14
_space_group_name_Hall '-P 2yn'
_space_group_name_H-M_alt 'P 1 21/n 1'
_atom_sites_solution_hydrogens geom
_atom_sites_solution_primary dual
_audit_creation_date 2025-08-07
_audit_creation_method
;
Olex2 1.5
(compiled 2025.03.04 svn.red2d20d0 for OlexSys, GUI svn.r7188)
;
_audit_update_record
;
2026-01-12 deposited with the CCDC.	2026-02-04 downloaded from the CCDC.
;
_cell_angle_alpha 90
_cell_angle_beta 95.467(3)
_cell_angle_gamma 90
_cell_formula_units_Z 4
_cell_length_a 12.4231(3)
_cell_length_b 17.6759(5)
_cell_length_c 21.3412(6)
_cell_measurement_reflns_used 14918
_cell_measurement_temperature 149.9(3)
_cell_measurement_theta_max 76.1430
_cell_measurement_theta_min 4.2750
_cell_volume 4665.0(2)
_computing_cell_refinement 'CrysAlisPro 1.171.43.90 (Rigaku OD, 2023)'
_computing_data_collection 'CrysAlisPro system (CCD 43.143a 64-bit (release 25-10-2024))'
_computing_data_reduction 'CrysAlisPro 1.171.43.90 (Rigaku OD, 2023)'
_computing_molecular_graphics 'Olex2 1.5 (Dolomanov et al., 2009)'
_computing_publication_material 'Olex2 1.5 (Dolomanov et al., 2009)'
_computing_structure_refinement 'SHELXL 2019/3 (Sheldrick, 2015)'
_computing_structure_solution 'SHELXT 2018/2 (Sheldrick, 2018)'
_diffrn_ambient_environment N~2~
_diffrn_ambient_temperature 149.9(3)
_diffrn_detector 'CCD plate'
_diffrn_detector_area_resol_mean 10.5035
_diffrn_detector_type Atlas
_diffrn_measured_fraction_theta_full 0.994
_diffrn_measured_fraction_theta_max 0.971
_diffrn_measurement_details
;
List of Runs (angles in degrees, time in seconds):

  # Type    Start    End  Width  t~exp~   \w     \q     \k     \f   Frames
#--------------------------------------------------------------------------
  1  \w   -111.00 -15.00   1.00    5.50    --  -41.90 -57.00 120.00   96
  2  \w    -44.00  20.00   1.00    5.50    --  -41.90  57.00-120.00   64
  3  \w     -2.00  27.00   1.00    5.50    --  -41.90  19.00 -60.00   29
  4  \w      7.00  33.00   1.00    5.50    --  -41.90  19.00-150.00   26
  5  \w     58.00  87.00   1.00    5.50    --   41.90-125.00-150.00   29
  6  \w    108.00 150.00   1.00   22.00    --  111.00  77.00-120.00   42
  7  \w     42.00  69.00   1.00   22.00    --  111.00 -45.00 -90.00   27
  8  \w     91.00 177.00   1.00   22.00    --  111.00  30.00-150.00   86
  9  \w     40.00  72.00   1.00   22.00    --  111.00 -45.00-150.00   32
 10  \w     42.00  71.00   1.00   22.00    --  111.00 -45.00  90.00   29
 11  \w     48.00  93.00   1.00   22.00    --  111.00 -61.00  60.00   45
 12  \w    140.00 166.00   1.00   22.00    --  111.00 125.00 -60.00   26
 13  \w     75.00 112.00   1.00   22.00    --  111.00-125.00 -90.00   37
 14  \w    114.00 163.00   1.00   22.00    --  111.00  77.00 120.00   49
 15  \w     30.00  56.00   1.00   22.00    --  111.00 -94.00  90.00   26
 16  \w     57.00 112.00   1.00   22.00    --  111.00-125.00-120.00   55
 17  \w     77.00 105.00   1.00   22.00    --  111.00 -94.00  90.00   28
 18  \w    105.00 175.00   1.00   22.00    --  111.00  15.00 -30.00   70
 19  \w     41.00  79.00   1.00   22.00    --  111.00-125.00 -30.00   38
 20  \w     42.00  68.00   1.00   22.00    --  111.00 -45.00 120.00   26
 21  \w     64.00 107.00   1.00   22.00    --  111.00 -94.00 150.00   43
 22  \w     80.00 107.00   1.00   22.00    --  111.00 -94.00 120.00   27
 23  \w     47.00  72.00   1.00   22.00    --  111.00 -45.00-180.00   25
 24  \w     -3.00  35.00   1.00    5.50    --  -41.90  19.00  90.00   38
 25  \w     -4.00  22.00   1.00    5.50    --  -41.90  19.00-120.00   26
 26  \w    -78.00  -9.00   1.00    5.50    --  -41.90 125.00 -90.00   69
 27  \w    -17.00  30.00   1.00    5.50    --  -41.90  37.00-180.00   47
 28  \w     14.00  76.00   1.00    5.50    --   41.90 -99.00  30.00   62
 29  \w    117.00 155.00   1.00   22.00    --  111.00  45.00-120.00   38
 30  \w    109.00 142.00   1.00   22.00    --  111.00  77.00  90.00   33
 31  \w     31.00  57.00   1.00   22.00    --  111.00 -94.00 -60.00   26
 32  \w     77.00 112.00   1.00   22.00    --  111.00-125.00 -30.00   35
 33  \w     82.00 107.00   1.00   22.00    --  111.00 -94.00-120.00   25
 34  \w     41.00  68.00   1.00   22.00    --  111.00-125.00 120.00   27
 35  \w     86.00 112.00   1.00   22.00    --  111.00-125.00 120.00   26
 36  \w    103.00 136.00   1.00   22.00    --  111.00  77.00 -30.00   33
 37  \w     42.00  71.00   1.00   22.00    --  111.00 -45.00   0.00   29
 38  \w    117.00 158.00   1.00   22.00    --  111.00  30.00  30.00   41
 39  \w     30.00  55.00   1.00   22.00    --  111.00 -94.00-120.00   25
 40  \w     53.00  90.00   1.00   22.00    --  111.00 -61.00 -60.00   37
 41  \w     40.00  66.00   1.00   22.00    --  111.00 -45.00  60.00   26
 42  \w     43.00  69.00   1.00   22.00    --  111.00 -77.00 -90.00   26
 43  \w     58.00  90.00   1.00   22.00    --  111.00 -61.00   0.00   32
 44  \w     75.00 106.00   1.00   22.00    --  111.00 -94.00  30.00   31
;
_diffrn_measurement_device 'four-circle diffractometer'
_diffrn_measurement_device_type 'SuperNova, Dual, Cu at home/near, Atlas'
_diffrn_measurement_method '\w scans'
_diffrn_orient_matrix_type 'CrysAlisPro convention (1999,Acta A55,543-557)'
_diffrn_orient_matrix_UB_11 0.0219454000
_diffrn_orient_matrix_UB_12 -0.0857925000
_diffrn_orient_matrix_UB_13 0.0014319000
_diffrn_orient_matrix_UB_21 0.0868454000
_diffrn_orient_matrix_UB_22 0.0110782000
_diffrn_orient_matrix_UB_23 0.0557522000
_diffrn_orient_matrix_UB_31 -0.0865813000
_diffrn_orient_matrix_UB_32 -0.0107207000
_diffrn_orient_matrix_UB_33 0.0463347000
_diffrn_radiation_monochromator mirror
_diffrn_radiation_probe x-ray
_diffrn_radiation_type 'Cu K\a'
_diffrn_radiation_wavelength 1.54184
_diffrn_reflns_av_R_equivalents 0.0925
_diffrn_reflns_av_unetI/netI 0.0666
_diffrn_reflns_Laue_measured_fraction_full 0.994
_diffrn_reflns_Laue_measured_fraction_max 0.971
_diffrn_reflns_limit_h_max 14
_diffrn_reflns_limit_h_min -15
_diffrn_reflns_limit_k_max 22
_diffrn_reflns_limit_k_min -21
_diffrn_reflns_limit_l_max 26
_diffrn_reflns_limit_l_min -24
_diffrn_reflns_number 41369
_diffrn_reflns_point_group_measured_fraction_full 0.994
_diffrn_reflns_point_group_measured_fraction_max 0.971
_diffrn_reflns_theta_full 67.684
_diffrn_reflns_theta_max 77.003
_diffrn_reflns_theta_min 3.961
_diffrn_source 'micro-focus sealed X-ray tube'
_diffrn_source_type 'SuperNova (Cu) X-ray Source'
_exptl_absorpt_coefficient_mu 4.047
_exptl_absorpt_correction_T_max 1.000
_exptl_absorpt_correction_T_min 0.295
_exptl_absorpt_correction_type gaussian
_exptl_absorpt_process_details
;
CrysAlisPro 1.171.43.90 (Rigaku Oxford Diffraction, 2023)
Numerical absorption correction based on gaussian integration over
a multifaceted crystal model
Empirical absorption correction using spherical harmonics,
implemented in SCALE3 ABSPACK scaling algorithm.
;
_exptl_crystal_colour 'clear light colourless'
_exptl_crystal_colour_lustre clear
_exptl_crystal_colour_modifier light
_exptl_crystal_colour_primary colourless
_exptl_crystal_density_diffrn 1.250
_exptl_crystal_description needle
_exptl_crystal_F_000 1872
_exptl_crystal_size_max 0.38
_exptl_crystal_size_mid 0.12
_exptl_crystal_size_min 0.07
_refine_diff_density_max 0.771
_refine_diff_density_min -1.030
_refine_diff_density_rms 0.073
_refine_ls_extinction_method none
_refine_ls_goodness_of_fit_ref 1.025
_refine_ls_hydrogen_treatment constr
_refine_ls_matrix_type full
_refine_ls_number_parameters 505
_refine_ls_number_reflns 9585
_refine_ls_number_restraints 0
_refine_ls_restrained_S_all 1.025
_refine_ls_R_factor_all 0.0858
_refine_ls_R_factor_gt 0.0593
_refine_ls_shift/su_max 0.003
_refine_ls_shift/su_mean 0.000
_refine_ls_structure_factor_coef Fsqd
_refine_ls_weighting_details 'w=1/[\s^2^(Fo^2^)+(0.0506P)^2^+6.4072P] where P=(Fo^2^+2Fc^2^)/3'
_refine_ls_weighting_scheme calc
_refine_ls_wR_factor_gt 0.1344
_refine_ls_wR_factor_ref 0.1486
_reflns_Friedel_coverage 0.000
_reflns_number_gt 6868
_reflns_number_total 9585
_reflns_threshold_expression 'I > 2\s(I)'
_cod_data_source_file d5sc08832a2.cif
_cod_data_source_block 012mch-25
_cod_depositor_comments 'Adding full bibliography for 1576451--1576463.cif.'
_cod_database_code 1576456
_shelx_shelxl_version_number 2019/3
_chemical_oxdiff_formula 'C47 H76 Br Fe Mg1 O4'
_shelx_space_group_comment
;
The symmetry employed for this shelxl refinement is uniquely defined
by the following loop, which should always be used as a source of
symmetry information in preference to the above space-group names.
They are only intended as comments.
;
_cell_oxdiff_angle_alpha 89.970(3)
_cell_oxdiff_angle_beta 95.473(3)
_cell_oxdiff_angle_gamma 90.049(3)
_cell_oxdiff_length_a 12.4231(4)
_cell_oxdiff_length_b 17.6736(6)
_cell_oxdiff_length_c 21.3442(6)
_cell_oxdiff_measurement_reflns_used 14913
_cell_oxdiff_volume 4665.0(3)
_shelx_estimated_absorpt_t_max 0.765
_shelx_estimated_absorpt_t_min 0.308
_olex2_refinement_description
;
1. Fixed Uiso
 At 1.2 times of:
  All C(H) groups, All C(H,H) groups
 At 1.5 times of:
  All C(H,H,H) groups
2.a Secondary CH2 refined with riding coordinates:
 C40(H40A,H40B), C43(H43A,H43B), C35(H35A,H35B), C44(H44A,H44B), C46(H46A,
 H46B), C32(H32A,H32B), C38(H38A,H38B), C34(H34A,H34B), C33(H33A,H33B),
 C45(H45A,H45B), C37(H37A,H37B), C39(H39A,H39B), C36(H36A,H36B), C47(H47A,H47B),
  C28(H28A,H28B), C42(H42A,H42B), C29(H29A,H29B), C41(H41A,H41B), C30(H30A,
 H30B), C31(H31A,H31B)
2.b Aromatic/amide H refined with riding coordinates:
 C22(H22), C13(H13), C7(H7), C16(H16), C25(H25), C4(H4)
2.c Idealised Me refined as rotating group:
 C18(H18A,H18B,H18C), C12(H12A,H12B,H12C), C21(H21A,H21B,H21C), C3(H3A,H3B,
 H3C), C9(H9A,H9B,H9C), C27(H27A,H27B,H27C), C15(H15A,H15B,H15C), C24(H24A,H24B,
 H24C), C6(H6A,H6B,H6C)
;
_olex2_submission_special_instructions 'No special instructions were received'
_oxdiff_exptl_absorpt_empirical_details
;
Empirical correction (ABSPACK) includes:
- Absorption correction using spherical harmonics
- Frame scaling
;
_oxdiff_exptl_absorpt_empirical_full_max 3.525
_oxdiff_exptl_absorpt_empirical_full_min 0.699

loop_
_space_group_symop_operation_xyz
'x, y, z'
'-x+1/2, y+1/2, -z+1/2'
'-x, -y, -z'
'x-1/2, -y-1/2, z-1/2'

loop_
_atom_site_label
_atom_site_type_symbol
_atom_site_fract_x
_atom_site_fract_y
_atom_site_fract_z
_atom_site_U_iso_or_equiv
_atom_site_adp_type
_atom_site_occupancy
_atom_site_site_symmetry_order
_atom_site_calc_flag
_atom_site_refinement_flags_posn
_atom_site_refinement_flags_adp
_atom_site_refinement_flags_occupancy
_atom_site_disorder_assembly
_atom_site_disorder_group
Fe1 Fe 0.30860(4) 0.20748(3) 0.57022(2) 0.02460(13) Uani 1 1 d . . . . .
Br1 Br 0.26676(5) 0.55337(3) 0.25800(3) 0.0702(2) Uani 1 1 d . . . . .
Mg1 Mg 0.35405(9) 0.42460(7) 0.23864(5) 0.0271(2) Uani 1 1 d . . . . .
O2 O 0.42097(18) 0.31586(13) 0.22448(11) 0.0264(5) Uani 1 1 d . . . . .
O4 O 0.47325(19) 0.47373(13) 0.18423(11) 0.0287(5) Uani 1 1 d . . . . .
O5 O 0.25518(19) 0.40765(16) 0.15389(12) 0.0350(6) Uani 1 1 d . . . . .
O3 O 0.4691(2) 0.43582(14) 0.31803(11) 0.0331(6) Uani 1 1 d . . . . .
O1 O 0.2430(2) 0.36904(19) 0.29212(13) 0.0437(7) Uani 1 1 d . . . . .
C1 C 0.3345(3) 0.14246(19) 0.65233(16) 0.0257(7) Uani 1 1 d . . . . .
C20 C 0.0647(3) 0.2257(2) 0.52852(15) 0.0271(7) Uani 1 1 d . . . . .
C10 C 0.4293(3) 0.21534(19) 0.50962(16) 0.0256(7) Uani 1 1 d . . . . .
C19 C 0.1629(3) 0.2633(2) 0.54682(15) 0.0254(7) Uani 1 1 d . . . . .
C11 C 0.5327(3) 0.24543(19) 0.52837(17) 0.0286(7) Uani 1 1 d . . . . .
C2 C 0.3540(3) 0.0644(2) 0.64984(16) 0.0286(7) Uani 1 1 d . . . . .
C17 C 0.4151(3) 0.18478(19) 0.44811(16) 0.0278(7) Uani 1 1 d . . . . .
C8 C 0.3318(3) 0.1739(2) 0.71262(16) 0.0276(7) Uani 1 1 d . . . . .
C22 C -0.0312(3) 0.2651(2) 0.51355(17) 0.0334(8) Uani 1 1 d . . . . .
H22 H -0.095462 0.237722 0.500959 0.040 Uiso 1 1 calc R U . . .
C13 C 0.6157(3) 0.2434(2) 0.48876(18) 0.0321(8) Uani 1 1 d . . . . .
H13 H 0.684026 0.264383 0.502979 0.038 Uiso 1 1 calc R U . . .
C7 C 0.3442(3) 0.1284(2) 0.76651(17) 0.0345(8) Uani 1 1 d . . . . .
H7 H 0.338016 0.151015 0.806411 0.041 Uiso 1 1 calc R U . . .
C16 C 0.4993(3) 0.1823(2) 0.40948(17) 0.0320(8) Uani 1 1 d . . . . .
H16 H 0.487033 0.160301 0.368819 0.038 Uiso 1 1 calc R U . . .
C26 C 0.1579(3) 0.3431(2) 0.54741(16) 0.0297(7) Uani 1 1 d . . . . .
C40 C 0.5903(3) 0.4791(2) 0.19820(19) 0.0331(8) Uani 1 1 d . . . . .
H40A H 0.627752 0.448427 0.168082 0.040 Uiso 1 1 calc R U . . .
H40B H 0.612465 0.460968 0.241403 0.040 Uiso 1 1 calc R U . . .
C23 C -0.0351(3) 0.3437(2) 0.51662(19) 0.0365(8) Uani 1 1 d . . . . .
C14 C 0.6011(3) 0.2114(2) 0.42911(18) 0.0336(8) Uani 1 1 d . . . . .
C18 C 0.3055(3) 0.1537(2) 0.42308(18) 0.0357(8) Uani 1 1 d . . . . .
H18A H 0.291570 0.106540 0.445039 0.054 Uiso 1 1 calc R U . . .
H18B H 0.304963 0.143781 0.377874 0.054 Uiso 1 1 calc R U . . .
H18C H 0.249251 0.190753 0.430168 0.054 Uiso 1 1 calc R U . . .
C25 C 0.0611(3) 0.3818(2) 0.53382(18) 0.0336(8) Uani 1 1 d . . . . .
H25 H 0.060662 0.435421 0.536333 0.040 Uiso 1 1 calc R U . . .
C43 C 0.4449(3) 0.5335(2) 0.13913(19) 0.0384(9) Uani 1 1 d . . . . .
H43A H 0.367256 0.546625 0.138187 0.046 Uiso 1 1 calc R U . . .
H43B H 0.460922 0.518448 0.096322 0.046 Uiso 1 1 calc R U . . .
C12 C 0.5553(3) 0.2809(2) 0.59297(18) 0.0375(8) Uani 1 1 d . . . . .
H12A H 0.509281 0.325573 0.595942 0.056 Uiso 1 1 calc R U . . .
H12B H 0.631465 0.296012 0.599429 0.056 Uiso 1 1 calc R U . . .
H12C H 0.539788 0.244163 0.625278 0.056 Uiso 1 1 calc R U . . .
C4 C 0.3717(3) 0.0211(2) 0.70435(18) 0.0361(8) Uani 1 1 d . . . . .
H4 H 0.388920 -0.031043 0.700930 0.043 Uiso 1 1 calc R U . . .
C21 C 0.0628(3) 0.1401(2) 0.52427(19) 0.0345(8) Uani 1 1 d . . . . .
H21A H 0.102705 0.123816 0.489170 0.052 Uiso 1 1 calc R U . . .
H21B H -0.012214 0.122624 0.517260 0.052 Uiso 1 1 calc R U . . .
H21C H 0.096743 0.118597 0.563623 0.052 Uiso 1 1 calc R U . . .
C35 C 0.5287(3) 0.2979(2) 0.20522(18) 0.0326(8) Uani 1 1 d . . . . .
H35A H 0.586061 0.316480 0.236888 0.039 Uiso 1 1 calc R U . . .
H35B H 0.538847 0.321512 0.164117 0.039 Uiso 1 1 calc R U . . .
C44 C 0.2949(3) 0.3722(2) 0.09918(17) 0.0355(8) Uani 1 1 d . . . . .
H44A H 0.268563 0.319488 0.094413 0.043 Uiso 1 1 calc R U . . .
H44B H 0.374927 0.371964 0.102822 0.043 Uiso 1 1 calc R U . . .
C46 C 0.1382(3) 0.4417(2) 0.06230(19) 0.0406(9) Uani 1 1 d . . . . .
H46A H 0.117719 0.492987 0.046884 0.049 Uiso 1 1 calc R U . . .
H46B H 0.082997 0.405183 0.044518 0.049 Uiso 1 1 calc R U . . .
C3 C 0.3550(4) 0.0252(2) 0.58711(19) 0.0405(9) Uani 1 1 d . . . . .
H3A H 0.280599 0.014709 0.569850 0.061 Uiso 1 1 calc R U . . .
H3B H 0.395120 -0.022445 0.592705 0.061 Uiso 1 1 calc R U . . .
H3C H 0.390038 0.057924 0.558020 0.061 Uiso 1 1 calc R U . . .
C5 C 0.3649(3) 0.0522(2) 0.76362(18) 0.0392(9) Uani 1 1 d . . . . .
C32 C 0.3575(3) 0.2463(2) 0.2228(2) 0.0408(9) Uani 1 1 d . . . . .
H32A H 0.283104 0.255400 0.203303 0.049 Uiso 1 1 calc R U . . .
H32B H 0.353625 0.226177 0.265821 0.049 Uiso 1 1 calc R U . . .
C9 C 0.3214(3) 0.2586(2) 0.72019(19) 0.0384(9) Uani 1 1 d . . . . .
H9A H 0.392207 0.282346 0.718157 0.058 Uiso 1 1 calc R U . . .
H9B H 0.294785 0.269680 0.760984 0.058 Uiso 1 1 calc R U . . .
H9C H 0.270355 0.278499 0.686353 0.058 Uiso 1 1 calc R U . . .
C38 C 0.4914(4) 0.4941(2) 0.41617(19) 0.0457(10) Uani 1 1 d . . . . .
H38A H 0.415834 0.503135 0.425337 0.055 Uiso 1 1 calc R U . . .
H38B H 0.540155 0.527436 0.443226 0.055 Uiso 1 1 calc R U . . .
C34 C 0.5325(4) 0.2125(2) 0.2004(2) 0.0434(10) Uani 1 1 d . . . . .
H34A H 0.577718 0.196300 0.167018 0.052 Uiso 1 1 calc R U . . .
H34B H 0.561049 0.189476 0.240856 0.052 Uiso 1 1 calc R U . . .
C27 C 0.2601(3) 0.3886(2) 0.5616(2) 0.0400(9) Uani 1 1 d . . . . .
H27A H 0.244696 0.442286 0.553379 0.060 Uiso 1 1 calc R U . . .
H27B H 0.314894 0.371255 0.534749 0.060 Uiso 1 1 calc R U . . .
H27C H 0.287141 0.381922 0.605918 0.060 Uiso 1 1 calc R U . . .
C33 C 0.4159(4) 0.1920(2) 0.1839(2) 0.0523(12) Uani 1 1 d . . . . .
H33A H 0.394509 0.199268 0.138398 0.063 Uiso 1 1 calc R U . . .
H33B H 0.401703 0.138954 0.195372 0.063 Uiso 1 1 calc R U . . .
C45 C 0.2503(3) 0.4201(3) 0.04405(19) 0.0415(9) Uani 1 1 d . . . . .
H45A H 0.245231 0.390874 0.004323 0.050 Uiso 1 1 calc R U . . .
H45B H 0.295511 0.465545 0.039415 0.050 Uiso 1 1 calc R U . . .
C37 C 0.5225(4) 0.4113(3) 0.4255(2) 0.0543(12) Uani 1 1 d . . . . .
H37A H 0.470366 0.384795 0.450141 0.065 Uiso 1 1 calc R U . . .
H37B H 0.595798 0.406572 0.447757 0.065 Uiso 1 1 calc R U . . .
C39 C 0.5047(4) 0.5067(2) 0.3474(2) 0.0485(11) Uani 1 1 d . . . . .
H39A H 0.459306 0.549325 0.330343 0.058 Uiso 1 1 calc R U . . .
H39B H 0.581124 0.517196 0.340942 0.058 Uiso 1 1 calc R U . . .
C15 C 0.6921(3) 0.2076(3) 0.3866(2) 0.0460(10) Uani 1 1 d . . . . .
H15A H 0.736837 0.162995 0.397344 0.069 Uiso 1 1 calc R U . . .
H15B H 0.736633 0.253328 0.392290 0.069 Uiso 1 1 calc R U . . .
H15C H 0.661543 0.204169 0.342606 0.069 Uiso 1 1 calc R U . . .
C36 C 0.5192(4) 0.3790(3) 0.3591(2) 0.0510(11) Uani 1 1 d . . . . .
H36A H 0.593306 0.368109 0.348088 0.061 Uiso 1 1 calc R U . . .
H36B H 0.476661 0.331595 0.355750 0.061 Uiso 1 1 calc R U . . .
C47 C 0.1483(3) 0.4392(4) 0.1334(2) 0.0611(15) Uani 1 1 d . . . . .
H47A H 0.141399 0.490724 0.150705 0.073 Uiso 1 1 calc R U . . .
H47B H 0.090757 0.406987 0.148321 0.073 Uiso 1 1 calc R U . . .
C28 C 0.1353(3) 0.3418(3) 0.2685(2) 0.0499(11) Uani 1 1 d . . . . .
H28A H 0.138594 0.310694 0.230106 0.060 Uiso 1 1 calc R U . . .
H28B H 0.084916 0.384474 0.258833 0.060 Uiso 1 1 calc R U . . .
C42 C 0.5154(4) 0.5992(2) 0.1632(3) 0.0587(13) Uani 1 1 d . . . . .
H42A H 0.530692 0.633314 0.128320 0.070 Uiso 1 1 calc R U . . .
H42B H 0.480327 0.628677 0.195071 0.070 Uiso 1 1 calc R U . . .
C24 C -0.1401(4) 0.3869(3) 0.5028(3) 0.0587(14) Uani 1 1 d . . . . .
H24A H -0.187915 0.376389 0.535675 0.088 Uiso 1 1 calc R U . . .
H24B H -0.175461 0.371002 0.461860 0.088 Uiso 1 1 calc R U . . .
H24C H -0.124814 0.441256 0.501763 0.088 Uiso 1 1 calc R U . . .
C29 C 0.1012(4) 0.2950(3) 0.3219(2) 0.0578(13) Uani 1 1 d . . . . .
H29A H 0.021742 0.288312 0.318791 0.069 Uiso 1 1 calc R U . . .
H29B H 0.136546 0.244730 0.323661 0.069 Uiso 1 1 calc R U . . .
C41 C 0.6173(4) 0.5622(2) 0.1919(3) 0.0555(13) Uani 1 1 d . . . . .
H41A H 0.639975 0.584377 0.233685 0.067 Uiso 1 1 calc R U . . .
H41B H 0.676495 0.568870 0.164495 0.067 Uiso 1 1 calc R U . . .
C30 C 0.1405(5) 0.3430(3) 0.3772(2) 0.0640(14) Uani 1 1 d . . . . .
H30A H 0.089064 0.384468 0.383514 0.077 Uiso 1 1 calc R U . . .
H30B H 0.151014 0.312374 0.416200 0.077 Uiso 1 1 calc R U . . .
C6 C 0.3821(5) 0.0041(3) 0.8224(2) 0.0644(14) Uani 1 1 d . . . . .
H6A H 0.457891 -0.011940 0.828678 0.097 Uiso 1 1 calc R U . . .
H6B H 0.335312 -0.040549 0.817842 0.097 Uiso 1 1 calc R U . . .
H6C H 0.364328 0.033747 0.858869 0.097 Uiso 1 1 calc R U . . .
C31 C 0.2458(5) 0.3733(5) 0.3594(2) 0.087(2) Uani 1 1 d . . . . .
H31A H 0.255564 0.426398 0.373630 0.104 Uiso 1 1 calc R U . . .
H31B H 0.306644 0.342863 0.379381 0.104 Uiso 1 1 calc R U . . .

loop_
_atom_site_aniso_label
_atom_site_aniso_U_11
_atom_site_aniso_U_22
_atom_site_aniso_U_33
_atom_site_aniso_U_23
_atom_site_aniso_U_13
_atom_site_aniso_U_12
Fe1 0.0272(2) 0.0261(3) 0.0216(2) -0.0016(2) 0.00826(19) 0.0009(2)
Br1 0.0842(4) 0.0670(4) 0.0608(3) -0.0093(3) 0.0136(3) 0.0487(3)
Mg1 0.0259(5) 0.0330(6) 0.0233(6) 0.0001(5) 0.0069(4) 0.0035(5)
O2 0.0278(11) 0.0253(11) 0.0275(12) -0.0006(10) 0.0092(9) -0.0040(9)
O4 0.0297(12) 0.0254(11) 0.0312(13) 0.0050(10) 0.0036(10) -0.0015(9)
O5 0.0252(12) 0.0510(16) 0.0285(13) 0.0050(12) 0.0008(10) 0.0018(11)
O3 0.0474(15) 0.0279(12) 0.0230(12) 0.0007(10) -0.0018(10) -0.0005(11)
O1 0.0335(14) 0.072(2) 0.0279(14) -0.0011(14) 0.0134(11) -0.0115(14)
C1 0.0228(15) 0.0287(16) 0.0264(17) -0.0011(14) 0.0066(13) -0.0034(13)
C20 0.0333(17) 0.0301(17) 0.0193(16) 0.0020(13) 0.0104(13) -0.0023(14)
C10 0.0304(16) 0.0227(15) 0.0244(16) 0.0027(13) 0.0071(13) 0.0032(13)
C19 0.0269(15) 0.0313(17) 0.0198(15) -0.0001(13) 0.0109(13) 0.0006(13)
C11 0.0348(18) 0.0243(16) 0.0275(17) 0.0019(14) 0.0067(14) 0.0028(14)
C2 0.0296(16) 0.0318(18) 0.0257(17) -0.0002(14) 0.0094(13) -0.0048(14)
C17 0.0343(17) 0.0240(16) 0.0258(17) 0.0036(13) 0.0055(14) 0.0037(13)
C8 0.0258(16) 0.0348(18) 0.0234(16) -0.0034(14) 0.0088(13) -0.0039(14)
C22 0.0310(17) 0.039(2) 0.0308(19) 0.0076(16) 0.0078(14) -0.0046(15)
C13 0.0281(17) 0.0327(18) 0.036(2) 0.0045(16) 0.0086(15) 0.0006(14)
C7 0.0340(18) 0.050(2) 0.0202(17) -0.0013(16) 0.0068(14) -0.0073(16)
C16 0.042(2) 0.0319(18) 0.0236(17) 0.0029(14) 0.0101(15) 0.0094(15)
C26 0.0342(18) 0.0334(18) 0.0226(16) 0.0024(14) 0.0092(14) -0.0032(15)
C40 0.0285(17) 0.0305(18) 0.041(2) 0.0019(16) 0.0053(15) -0.0015(14)
C23 0.0315(18) 0.039(2) 0.040(2) 0.0141(17) 0.0093(16) 0.0035(15)
C14 0.0375(19) 0.0317(18) 0.0336(19) 0.0094(16) 0.0138(15) 0.0093(15)
C18 0.038(2) 0.038(2) 0.0307(19) -0.0047(16) 0.0032(15) 0.0015(16)
C25 0.0395(19) 0.0274(17) 0.035(2) 0.0087(15) 0.0105(16) 0.0013(15)
C43 0.051(2) 0.0306(18) 0.034(2) 0.0097(16) 0.0024(17) -0.0014(17)
C12 0.0365(19) 0.042(2) 0.034(2) -0.0106(17) 0.0049(16) -0.0025(16)
C4 0.043(2) 0.0300(18) 0.036(2) 0.0059(16) 0.0051(16) -0.0009(16)
C21 0.0382(19) 0.0298(18) 0.037(2) -0.0023(16) 0.0114(16) -0.0055(15)
C35 0.0324(18) 0.0298(18) 0.037(2) -0.0007(16) 0.0106(15) 0.0006(15)
C44 0.0346(18) 0.047(2) 0.0251(18) -0.0008(16) 0.0038(15) -0.0019(16)
C46 0.045(2) 0.037(2) 0.036(2) 0.0070(17) -0.0106(17) -0.0048(17)
C3 0.056(2) 0.0309(19) 0.036(2) -0.0047(17) 0.0110(18) 0.0011(18)
C5 0.044(2) 0.044(2) 0.0300(19) 0.0066(17) 0.0050(16) -0.0069(18)
C32 0.049(2) 0.0316(19) 0.044(2) 0.0008(17) 0.0156(18) -0.0135(17)
C9 0.046(2) 0.037(2) 0.033(2) -0.0081(17) 0.0099(17) -0.0007(17)
C38 0.064(3) 0.043(2) 0.030(2) -0.0099(18) 0.0026(18) -0.006(2)
C34 0.057(2) 0.0281(19) 0.050(2) 0.0013(18) 0.028(2) 0.0006(18)
C27 0.038(2) 0.0310(19) 0.052(3) -0.0043(18) 0.0075(18) -0.0043(16)
C33 0.073(3) 0.038(2) 0.051(3) -0.010(2) 0.030(2) -0.020(2)
C45 0.047(2) 0.047(2) 0.030(2) 0.0037(18) -0.0021(17) -0.0112(18)
C37 0.079(3) 0.052(3) 0.029(2) 0.001(2) -0.008(2) 0.005(2)
C39 0.074(3) 0.037(2) 0.033(2) -0.0040(18) -0.003(2) -0.015(2)
C15 0.044(2) 0.058(3) 0.039(2) 0.009(2) 0.0195(18) 0.011(2)
C36 0.071(3) 0.041(2) 0.039(2) -0.0001(19) -0.008(2) 0.017(2)
C47 0.029(2) 0.107(4) 0.048(3) 0.028(3) 0.0041(18) 0.017(2)
C28 0.032(2) 0.072(3) 0.047(2) 0.012(2) 0.0072(18) -0.004(2)
C42 0.067(3) 0.029(2) 0.076(4) 0.009(2) -0.011(3) -0.007(2)
C24 0.038(2) 0.048(3) 0.089(4) 0.028(3) 0.003(2) 0.006(2)
C29 0.040(2) 0.072(3) 0.062(3) 0.025(3) 0.009(2) 0.000(2)
C41 0.046(2) 0.031(2) 0.088(4) 0.003(2) 0.000(2) -0.0083(18)
C30 0.078(4) 0.075(4) 0.044(3) 0.009(3) 0.029(3) 0.000(3)
C6 0.095(4) 0.060(3) 0.037(3) 0.017(2) 0.003(2) -0.006(3)
C31 0.089(4) 0.150(7) 0.025(2) -0.013(3) 0.026(3) -0.058(4)

loop_
_atom_type_symbol
_atom_type_description
_atom_type_scat_dispersion_real
_atom_type_scat_dispersion_imag
_atom_type_scat_source
C C 0.0181 0.0091 'International Tables Vol C Tables 4.2.6.8 and 6.1.1.4'
H H 0.0000 0.0000 'International Tables Vol C Tables 4.2.6.8 and 6.1.1.4'
Br Br -0.6763 1.2805 'International Tables Vol C Tables 4.2.6.8 and 6.1.1.4'
Fe Fe -1.1336 3.1974 'International Tables Vol C Tables 4.2.6.8 and 6.1.1.4'
Mg Mg 0.1719 0.1771 'International Tables Vol C Tables 4.2.6.8 and 6.1.1.4'
O O 0.0492 0.0322 'International Tables Vol C Tables 4.2.6.8 and 6.1.1.4'

loop_
_exptl_crystal_face_index_h
_exptl_crystal_face_index_k
_exptl_crystal_face_index_l
_exptl_crystal_face_perp_dist
-4 -2 13 0.2017
7 -1 7 0.0556
-7 1 -7 0.0491
0 -11 1 0.0300
-1 11 -1 0.0371
6 0 -10 0.1429

loop_
_geom_angle_atom_site_label_1
_geom_angle_atom_site_label_2
_geom_angle_atom_site_label_3
_geom_angle
_geom_angle_site_symmetry_1
_geom_angle_site_symmetry_3
_geom_angle_publ_flag
C10 Fe1 C1 119.71(13) . . ?
C10 Fe1 C19 118.84(13) . . ?
C19 Fe1 C1 121.44(13) . . ?
O2 Mg1 Br1 177.61(8) . . ?
O2 Mg1 O4 89.40(10) . . ?
O4 Mg1 Br1 92.97(8) . . ?
O5 Mg1 Br1 92.49(9) . . ?
O5 Mg1 O2 87.32(11) . . ?
O5 Mg1 O4 88.22(10) . . ?
O5 Mg1 O3 172.92(11) . . ?
O5 Mg1 O1 92.31(11) . . ?
O3 Mg1 Br1 92.95(8) . . ?
O3 Mg1 O2 87.43(10) . . ?
O3 Mg1 O4 86.98(10) . . ?
O1 Mg1 Br1 91.01(10) . . ?
O1 Mg1 O2 86.61(12) . . ?
O1 Mg1 O4 175.95(13) . . ?
O1 Mg1 O3 92.12(11) . . ?
C35 O2 Mg1 127.8(2) . . ?
C32 O2 Mg1 123.2(2) . . ?
C32 O2 C35 108.4(3) . . ?
C40 O4 Mg1 129.8(2) . . ?
C43 O4 Mg1 121.1(2) . . ?
C43 O4 C40 105.2(3) . . ?
C44 O5 Mg1 122.4(2) . . ?
C44 O5 C47 106.9(3) . . ?
C47 O5 Mg1 129.7(3) . . ?
C39 O3 Mg1 125.5(2) . . ?
C36 O3 Mg1 130.0(2) . . ?
C36 O3 C39 104.1(3) . . ?
C28 O1 Mg1 126.0(2) . . ?
C31 O1 Mg1 124.1(3) . . ?
C31 O1 C28 107.2(3) . . ?
C2 C1 Fe1 121.4(3) . . ?
C2 C1 C8 116.3(3) . . ?
C8 C1 Fe1 122.2(3) . . ?
C19 C20 C21 119.7(3) . . ?
C22 C20 C19 121.8(3) . . ?
C22 C20 C21 118.6(3) . . ?
C11 C10 Fe1 122.7(2) . . ?
C11 C10 C17 115.8(3) . . ?
C17 C10 Fe1 121.3(3) . . ?
C20 C19 Fe1 123.5(3) . . ?
C20 C19 C26 115.8(3) . . ?
C26 C19 Fe1 120.6(3) . . ?
C10 C11 C12 119.9(3) . . ?
C13 C11 C10 121.5(3) . . ?
C13 C11 C12 118.6(3) . . ?
C1 C2 C3 120.1(3) . . ?
C4 C2 C1 121.5(3) . . ?
C4 C2 C3 118.4(3) . . ?
C10 C17 C18 119.5(3) . . ?
C16 C17 C10 121.8(3) . . ?
C16 C17 C18 118.7(3) . . ?
C1 C8 C9 120.0(3) . . ?
C7 C8 C1 121.0(3) . . ?
C7 C8 C9 119.0(3) . . ?
C20 C22 H22 119.3 . . ?
C20 C22 C23 121.5(4) . . ?
C23 C22 H22 119.3 . . ?
C11 C13 H13 119.1 . . ?
C14 C13 C11 121.8(3) . . ?
C14 C13 H13 119.1 . . ?
C8 C7 H7 118.9 . . ?
C5 C7 C8 122.2(3) . . ?
C5 C7 H7 118.9 . . ?
C17 C16 H16 119.3 . . ?
C14 C16 C17 121.5(3) . . ?
C14 C16 H16 119.3 . . ?
C19 C26 C27 119.8(3) . . ?
C25 C26 C19 121.8(3) . . ?
C25 C26 C27 118.3(3) . . ?
O4 C40 H40A 110.6 . . ?
O4 C40 H40B 110.6 . . ?
O4 C40 C41 105.6(3) . . ?
H40A C40 H40B 108.7 . . ?
C41 C40 H40A 110.6 . . ?
C41 C40 H40B 110.6 . . ?
C22 C23 C24 121.8(4) . . ?
C25 C23 C22 117.6(3) . . ?
C25 C23 C24 120.6(4) . . ?
C13 C14 C16 117.5(3) . . ?
C13 C14 C15 121.8(4) . . ?
C16 C14 C15 120.7(4) . . ?
C17 C18 H18A 109.5 . . ?
C17 C18 H18B 109.5 . . ?
C17 C18 H18C 109.5 . . ?
H18A C18 H18B 109.5 . . ?
H18A C18 H18C 109.5 . . ?
H18B C18 H18C 109.5 . . ?
C26 C25 C23 121.5(3) . . ?
C26 C25 H25 119.3 . . ?
C23 C25 H25 119.3 . . ?
O4 C43 H43A 111.0 . . ?
O4 C43 H43B 111.0 . . ?
O4 C43 C42 103.7(3) . . ?
H43A C43 H43B 109.0 . . ?
C42 C43 H43A 111.0 . . ?
C42 C43 H43B 111.0 . . ?
C11 C12 H12A 109.5 . . ?
C11 C12 H12B 109.5 . . ?
C11 C12 H12C 109.5 . . ?
H12A C12 H12B 109.5 . . ?
H12A C12 H12C 109.5 . . ?
H12B C12 H12C 109.5 . . ?
C2 C4 H4 119.2 . . ?
C5 C4 C2 121.7(4) . . ?
C5 C4 H4 119.2 . . ?
C20 C21 H21A 109.5 . . ?
C20 C21 H21B 109.5 . . ?
C20 C21 H21C 109.5 . . ?
H21A C21 H21B 109.5 . . ?
H21A C21 H21C 109.5 . . ?
H21B C21 H21C 109.5 . . ?
O2 C35 H35A 110.6 . . ?
O2 C35 H35B 110.6 . . ?
O2 C35 C34 105.6(3) . . ?
H35A C35 H35B 108.7 . . ?
C34 C35 H35A 110.6 . . ?
C34 C35 H35B 110.6 . . ?
O5 C44 H44A 110.8 . . ?
O5 C44 H44B 110.8 . . ?
O5 C44 C45 104.9(3) . . ?
H44A C44 H44B 108.8 . . ?
C45 C44 H44A 110.8 . . ?
C45 C44 H44B 110.8 . . ?
H46A C46 H46B 108.8 . . ?
C45 C46 H46A 110.8 . . ?
C45 C46 H46B 110.8 . . ?
C47 C46 H46A 110.8 . . ?
C47 C46 H46B 110.8 . . ?
C47 C46 C45 104.9(3) . . ?
C2 C3 H3A 109.5 . . ?
C2 C3 H3B 109.5 . . ?
C2 C3 H3C 109.5 . . ?
H3A C3 H3B 109.5 . . ?
H3A C3 H3C 109.5 . . ?
H3B C3 H3C 109.5 . . ?
C7 C5 C4 117.2(4) . . ?
C7 C5 C6 121.7(4) . . ?
C4 C5 C6 121.1(4) . . ?
O2 C32 H32A 110.7 . . ?
O2 C32 H32B 110.7 . . ?
O2 C32 C33 105.3(3) . . ?
H32A C32 H32B 108.8 . . ?
C33 C32 H32A 110.7 . . ?
C33 C32 H32B 110.7 . . ?
C8 C9 H9A 109.5 . . ?
C8 C9 H9B 109.5 . . ?
C8 C9 H9C 109.5 . . ?
H9A C9 H9B 109.5 . . ?
H9A C9 H9C 109.5 . . ?
H9B C9 H9C 109.5 . . ?
H38A C38 H38B 109.2 . . ?
C37 C38 H38A 111.2 . . ?
C37 C38 H38B 111.2 . . ?
C39 C38 H38A 111.2 . . ?
C39 C38 H38B 111.2 . . ?
C39 C38 C37 102.6(4) . . ?
C35 C34 H34A 111.2 . . ?
C35 C34 H34B 111.2 . . ?
H34A C34 H34B 109.1 . . ?
C33 C34 C35 102.8(3) . . ?
C33 C34 H34A 111.2 . . ?
C33 C34 H34B 111.2 . . ?
C26 C27 H27A 109.5 . . ?
C26 C27 H27B 109.5 . . ?
C26 C27 H27C 109.5 . . ?
H27A C27 H27B 109.5 . . ?
H27A C27 H27C 109.5 . . ?
H27B C27 H27C 109.5 . . ?
C32 C33 C34 102.9(3) . . ?
C32 C33 H33A 111.2 . . ?
C32 C33 H33B 111.2 . . ?
C34 C33 H33A 111.2 . . ?
C34 C33 H33B 111.2 . . ?
H33A C33 H33B 109.1 . . ?
C44 C45 C46 102.5(3) . . ?
C44 C45 H45A 111.3 . . ?
C44 C45 H45B 111.3 . . ?
C46 C45 H45A 111.3 . . ?
C46 C45 H45B 111.3 . . ?
H45A C45 H45B 109.2 . . ?
C38 C37 H37A 110.8 . . ?
C38 C37 H37B 110.8 . . ?
C38 C37 C36 104.8(3) . . ?
H37A C37 H37B 108.9 . . ?
C36 C37 H37A 110.8 . . ?
C36 C37 H37B 110.8 . . ?
O3 C39 C38 103.7(3) . . ?
O3 C39 H39A 111.0 . . ?
O3 C39 H39B 111.0 . . ?
C38 C39 H39A 111.0 . . ?
C38 C39 H39B 111.0 . . ?
H39A C39 H39B 109.0 . . ?
C14 C15 H15A 109.5 . . ?
C14 C15 H15B 109.5 . . ?
C14 C15 H15C 109.5 . . ?
H15A C15 H15B 109.5 . . ?
H15A C15 H15C 109.5 . . ?
H15B C15 H15C 109.5 . . ?
O3 C36 C37 106.1(3) . . ?
O3 C36 H36A 110.5 . . ?
O3 C36 H36B 110.5 . . ?
C37 C36 H36A 110.5 . . ?
C37 C36 H36B 110.5 . . ?
H36A C36 H36B 108.7 . . ?
O5 C47 C46 107.3(3) . . ?
O5 C47 H47A 110.3 . . ?
O5 C47 H47B 110.3 . . ?
C46 C47 H47A 110.3 . . ?
C46 C47 H47B 110.3 . . ?
H47A C47 H47B 108.5 . . ?
O1 C28 H28A 111.0 . . ?
O1 C28 H28B 111.0 . . ?
O1 C28 C29 103.6(4) . . ?
H28A C28 H28B 109.0 . . ?
C29 C28 H28A 111.0 . . ?
C29 C28 H28B 111.0 . . ?
C43 C42 H42A 111.0 . . ?
C43 C42 H42B 111.0 . . ?
H42A C42 H42B 109.0 . . ?
C41 C42 C43 104.0(4) . . ?
C41 C42 H42A 111.0 . . ?
C41 C42 H42B 111.0 . . ?
C23 C24 H24A 109.5 . . ?
C23 C24 H24B 109.5 . . ?
C23 C24 H24C 109.5 . . ?
H24A C24 H24B 109.5 . . ?
H24A C24 H24C 109.5 . . ?
H24B C24 H24C 109.5 . . ?
C28 C29 H29A 111.6 . . ?
C28 C29 H29B 111.6 . . ?
H29A C29 H29B 109.4 . . ?
C30 C29 C28 101.1(4) . . ?
C30 C29 H29A 111.6 . . ?
C30 C29 H29B 111.6 . . ?
C40 C41 H41A 110.6 . . ?
C40 C41 H41B 110.6 . . ?
C42 C41 C40 105.9(3) . . ?
C42 C41 H41A 110.6 . . ?
C42 C41 H41B 110.6 . . ?
H41A C41 H41B 108.7 . . ?
C29 C30 H30A 111.1 . . ?
C29 C30 H30B 111.1 . . ?
H30A C30 H30B 109.1 . . ?
C31 C30 C29 103.3(4) . . ?
C31 C30 H30A 111.1 . . ?
C31 C30 H30B 111.1 . . ?
C5 C6 H6A 109.5 . . ?
C5 C6 H6B 109.5 . . ?
C5 C6 H6C 109.5 . . ?
H6A C6 H6B 109.5 . . ?
H6A C6 H6C 109.5 . . ?
H6B C6 H6C 109.5 . . ?
O1 C31 C30 107.3(4) . . ?
O1 C31 H31A 110.3 . . ?
O1 C31 H31B 110.3 . . ?
C30 C31 H31A 110.3 . . ?
C30 C31 H31B 110.3 . . ?
H31A C31 H31B 108.5 . . ?

loop_
_geom_bond_atom_site_label_1
_geom_bond_atom_site_label_2
_geom_bond_distance
_geom_bond_site_symmetry_2
_geom_bond_publ_flag
Fe1 C1 2.095(3) . ?
Fe1 C10 2.076(3) . ?
Fe1 C19 2.080(3) . ?
Br1 Mg1 2.5715(13) . ?
Mg1 O2 2.127(3) . ?
Mg1 O4 2.150(3) . ?
Mg1 O5 2.109(3) . ?
Mg1 O3 2.119(3) . ?
Mg1 O1 2.114(3) . ?
O2 C35 1.472(4) . ?
O2 C32 1.460(4) . ?
O4 C40 1.460(4) . ?
O4 C43 1.450(4) . ?
O5 C44 1.452(4) . ?
O5 C47 1.468(5) . ?
O3 C39 1.451(5) . ?
O3 C36 1.435(5) . ?
O1 C28 1.466(5) . ?
O1 C31 1.436(5) . ?
C1 C2 1.404(5) . ?
C1 C8 1.405(5) . ?
C20 C19 1.411(5) . ?
C20 C22 1.390(5) . ?
C20 C21 1.515(5) . ?
C10 C11 1.412(5) . ?
C10 C17 1.415(5) . ?
C19 C26 1.412(5) . ?
C11 C13 1.395(5) . ?
C11 C12 1.516(5) . ?
C2 C4 1.392(5) . ?
C2 C3 1.508(5) . ?
C17 C16 1.393(5) . ?
C17 C18 1.517(5) . ?
C8 C7 1.400(5) . ?
C8 C9 1.511(5) . ?
C22 H22 0.9500 . ?
C22 C23 1.392(6) . ?
C13 H13 0.9500 . ?
C13 C14 1.388(6) . ?
C7 H7 0.9500 . ?
C7 C5 1.375(6) . ?
C16 H16 0.9500 . ?
C16 C14 1.392(5) . ?
C26 C25 1.389(5) . ?
C26 C27 1.510(5) . ?
C40 H40A 0.9900 . ?
C40 H40B 0.9900 . ?
C40 C41 1.515(5) . ?
C23 C25 1.390(5) . ?
C23 C24 1.517(5) . ?
C14 C15 1.517(5) . ?
C18 H18A 0.9800 . ?
C18 H18B 0.9800 . ?
C18 H18C 0.9800 . ?
C25 H25 0.9500 . ?
C43 H43A 0.9900 . ?
C43 H43B 0.9900 . ?
C43 C42 1.515(6) . ?
C12 H12A 0.9800 . ?
C12 H12B 0.9800 . ?
C12 H12C 0.9800 . ?
C4 H4 0.9500 . ?
C4 C5 1.389(6) . ?
C21 H21A 0.9800 . ?
C21 H21B 0.9800 . ?
C21 H21C 0.9800 . ?
C35 H35A 0.9900 . ?
C35 H35B 0.9900 . ?
C35 C34 1.514(5) . ?
C44 H44A 0.9900 . ?
C44 H44B 0.9900 . ?
C44 C45 1.511(5) . ?
C46 H46A 0.9900 . ?
C46 H46B 0.9900 . ?
C46 C45 1.530(6) . ?
C46 C47 1.511(6) . ?
C3 H3A 0.9800 . ?
C3 H3B 0.9800 . ?
C3 H3C 0.9800 . ?
C5 C6 1.514(6) . ?
C32 H32A 0.9900 . ?
C32 H32B 0.9900 . ?
C32 C33 1.500(6) . ?
C9 H9A 0.9800 . ?
C9 H9B 0.9800 . ?
C9 H9C 0.9800 . ?
C38 H38A 0.9900 . ?
C38 H38B 0.9900 . ?
C38 C37 1.521(6) . ?
C38 C39 1.508(6) . ?
C34 H34A 0.9900 . ?
C34 H34B 0.9900 . ?
C34 C33 1.502(6) . ?
C27 H27A 0.9800 . ?
C27 H27B 0.9800 . ?
C27 H27C 0.9800 . ?
C33 H33A 0.9900 . ?
C33 H33B 0.9900 . ?
C45 H45A 0.9900 . ?
C45 H45B 0.9900 . ?
C37 H37A 0.9900 . ?
C37 H37B 0.9900 . ?
C37 C36 1.526(6) . ?
C39 H39A 0.9900 . ?
C39 H39B 0.9900 . ?
C15 H15A 0.9800 . ?
C15 H15B 0.9800 . ?
C15 H15C 0.9800 . ?
C36 H36A 0.9900 . ?
C36 H36B 0.9900 . ?
C47 H47A 0.9900 . ?
C47 H47B 0.9900 . ?
C28 H28A 0.9900 . ?
C28 H28B 0.9900 . ?
C28 C29 1.501(6) . ?
C42 H42A 0.9900 . ?
C42 H42B 0.9900 . ?
C42 C41 1.503(6) . ?
C24 H24A 0.9800 . ?
C24 H24B 0.9800 . ?
C24 H24C 0.9800 . ?
C29 H29A 0.9900 . ?
C29 H29B 0.9900 . ?
C29 C30 1.498(8) . ?
C41 H41A 0.9900 . ?
C41 H41B 0.9900 . ?
C30 H30A 0.9900 . ?
C30 H30B 0.9900 . ?
C30 C31 1.496(7) . ?
C6 H6A 0.9800 . ?
C6 H6B 0.9800 . ?
C6 H6C 0.9800 . ?
C31 H31A 0.9900 . ?
C31 H31B 0.9900 . ?

loop_
_geom_torsion_atom_site_label_1
_geom_torsion_atom_site_label_2
_geom_torsion_atom_site_label_3
_geom_torsion_atom_site_label_4
_geom_torsion
_geom_torsion_site_symmetry_1
_geom_torsion_site_symmetry_2
_geom_torsion_site_symmetry_3
_geom_torsion_site_symmetry_4
_geom_torsion_publ_flag
Fe1 C1 C2 C4 179.7(3) . . . . ?
Fe1 C1 C2 C3 -1.0(4) . . . . ?
Fe1 C1 C8 C7 176.9(3) . . . . ?
Fe1 C1 C8 C9 -6.4(4) . . . . ?
Fe1 C10 C11 C13 173.6(3) . . . . ?
Fe1 C10 C11 C12 -6.3(5) . . . . ?
Fe1 C10 C17 C16 -172.9(3) . . . . ?
Fe1 C10 C17 C18 7.1(4) . . . . ?
Fe1 C19 C26 C25 -178.1(3) . . . . ?
Fe1 C19 C26 C27 3.4(5) . . . . ?
Mg1 O2 C35 C34 -178.2(2) . . . . ?
Mg1 O2 C32 C33 154.4(3) . . . . ?
Mg1 O4 C40 C41 -126.1(3) . . . . ?
Mg1 O4 C43 C42 119.5(3) . . . . ?
Mg1 O5 C44 C45 -136.4(3) . . . . ?
Mg1 O5 C47 C46 152.8(3) . . . . ?
Mg1 O3 C39 C38 129.1(3) . . . . ?
Mg1 O3 C36 C37 -139.1(3) . . . . ?
Mg1 O1 C28 C29 169.7(3) . . . . ?
Mg1 O1 C31 C30 166.4(4) . . . . ?
O2 C35 C34 C33 28.6(4) . . . . ?
O2 C32 C33 C34 34.6(4) . . . . ?
O4 C40 C41 C42 -9.8(5) . . . . ?
O4 C43 C42 C41 33.3(5) . . . . ?
O5 C44 C45 C46 -36.9(4) . . . . ?
O1 C28 C29 C30 40.9(5) . . . . ?
C1 C2 C4 C5 3.7(6) . . . . ?
C1 C8 C7 C5 3.4(6) . . . . ?
C20 C19 C26 C25 3.1(5) . . . . ?
C20 C19 C26 C27 -175.4(3) . . . . ?
C20 C22 C23 C25 1.5(6) . . . . ?
C20 C22 C23 C24 -177.7(4) . . . . ?
C10 C11 C13 C14 -0.3(5) . . . . ?
C10 C17 C16 C14 -1.4(5) . . . . ?
C19 C20 C22 C23 -0.7(5) . . . . ?
C19 C26 C25 C23 -2.5(6) . . . . ?
C11 C10 C17 C16 2.1(5) . . . . ?
C11 C10 C17 C18 -177.8(3) . . . . ?
C11 C13 C14 C16 1.1(5) . . . . ?
C11 C13 C14 C15 -178.7(3) . . . . ?
C2 C1 C8 C7 -2.3(5) . . . . ?
C2 C1 C8 C9 174.5(3) . . . . ?
C2 C4 C5 C7 -2.6(6) . . . . ?
C2 C4 C5 C6 178.8(4) . . . . ?
C17 C10 C11 C13 -1.3(5) . . . . ?
C17 C10 C11 C12 178.8(3) . . . . ?
C17 C16 C14 C13 -0.2(5) . . . . ?
C17 C16 C14 C15 179.5(3) . . . . ?
C8 C1 C2 C4 -1.1(5) . . . . ?
C8 C1 C2 C3 178.2(3) . . . . ?
C8 C7 C5 C4 -0.9(6) . . . . ?
C8 C7 C5 C6 177.7(4) . . . . ?
C22 C20 C19 Fe1 179.7(3) . . . . ?
C22 C20 C19 C26 -1.5(5) . . . . ?
C22 C23 C25 C26 0.1(6) . . . . ?
C40 O4 C43 C42 -40.3(4) . . . . ?
C18 C17 C16 C14 178.6(3) . . . . ?
C43 O4 C40 C41 31.3(4) . . . . ?
C43 C42 C41 C40 -14.2(6) . . . . ?
C12 C11 C13 C14 179.7(3) . . . . ?
C21 C20 C19 Fe1 -0.9(4) . . . . ?
C21 C20 C19 C26 177.9(3) . . . . ?
C21 C20 C22 C23 179.9(3) . . . . ?
C35 O2 C32 C33 -16.9(4) . . . . ?
C35 C34 C33 C32 -38.5(4) . . . . ?
C44 O5 C47 C46 -15.8(5) . . . . ?
C3 C2 C4 C5 -175.7(4) . . . . ?
C32 O2 C35 C34 -7.5(4) . . . . ?
C9 C8 C7 C5 -173.4(4) . . . . ?
C38 C37 C36 O3 -10.7(5) . . . . ?
C27 C26 C25 C23 176.1(4) . . . . ?
C45 C46 C47 O5 -7.5(5) . . . . ?
C37 C38 C39 O3 36.5(5) . . . . ?
C39 O3 C36 C37 34.0(5) . . . . ?
C39 C38 C37 C36 -15.6(5) . . . . ?
C36 O3 C39 C38 -44.4(4) . . . . ?
C47 O5 C44 C45 33.2(4) . . . . ?
C47 C46 C45 C44 26.7(5) . . . . ?
C28 O1 C31 C30 3.9(7) . . . . ?
C28 C29 C30 C31 -38.1(6) . . . . ?
C24 C23 C25 C26 179.2(4) . . . . ?
C29 C30 C31 O1 21.9(7) . . . . ?
C31 O1 C28 C29 -28.2(6) . . . . ?

loop_
_exptl_oxdiff_crystal_face_indexfrac_h
_exptl_oxdiff_crystal_face_indexfrac_k
_exptl_oxdiff_crystal_face_indexfrac_l
_exptl_oxdiff_crystal_face_x
_exptl_oxdiff_crystal_face_y
_exptl_oxdiff_crystal_face_z
-3.9095 -1.7540 12.5159 0.0826 0.3388 0.9372
6.5403 -0.8536 6.9307 0.2267 0.9449 -0.2360
-6.5092 0.8646 -7.0080 -0.2271 -0.9464 0.2296
0.4830 -11.4133 1.0504 0.9913 -0.0259 0.1292
-0.7788 11.4039 -0.5843 -0.9963 0.0261 -0.0819
6.2375 0.0642 -9.7626 0.1174 -0.0019 -0.9931
